data_4343280
loop_
_publ_author_name
'Ermert, David M.'
'Gordon, Jesse B.'
'Abboud, Khalil A.'
'Murray, Leslie J.'

_publ_section_title
;
 Nitride-Bridged Triiron Complex and Its Relevance to Dinitrogen
 Activation.
;
_journal_issue 19
_journal_name_full 'Inorganic chemistry'
_journal_page_first 9282
_journal_page_last 9289
_journal_paper_doi 10.1021/acs.inorgchem.5b00825
_journal_volume 54
_journal_year 2015
_chemical_formula_moiety 'C45 H63 Br1.77 Fe2.91 N8.20, 2(C6 H6)'
_chemical_formula_sum 'C57 H75 Br1.77 Fe2.91 N8.2'
_chemical_formula_weight 1179.01
_space_group_crystal_system triclinic
_space_group_IT_number 2
_space_group_name_Hall '-P 1'
_space_group_name_H-M_alt 'P -1'
_symmetry_space_group_name_Hall '-P 1'
_symmetry_space_group_name_H-M 'P -1'
_atom_sites_solution_hydrogens geom
_audit_creation_method SHELXL-2014/6
_audit_update_record
;
2015-04-08 # Formatted by publCIF

;
_cell_angle_alpha 76.0169(8)
_cell_angle_beta 85.9660(8)
_cell_angle_gamma 84.3071(9)
_cell_formula_units_Z 2
_cell_length_a 12.6474(6)
_cell_length_b 13.2743(6)
_cell_length_c 16.6488(8)
_cell_measurement_reflns_used 7743
_cell_measurement_temperature 100(2)
_cell_measurement_theta_max 28.0
_cell_measurement_theta_min 2.0
_cell_volume 2695.8(2)
_computing_cell_refinement 'Bruker APEX2'
_computing_data_collection 'Bruker APEX2 (Bruker, 2008)'
_computing_data_reduction 'Bruker SAINT (Bruker, 2008)'
_computing_molecular_graphics 'SHELXL-2014 (Sheldrick, 2014)'
_computing_publication_material 'SHELXL-2014 (Sheldrick, 2014)'
_computing_structure_refinement 'SHELXL-2014 (Sheldrick, 2014)'
_computing_structure_solution 'SHELXL-2014 (Sheldrick, 2014)'
_diffrn_ambient_temperature 100(2)
_diffrn_measured_fraction_theta_full 1.000
_diffrn_measured_fraction_theta_max 1.000
_diffrn_measurement_device_type 'Bruker APEX-II DUO'
_diffrn_measurement_method 'phi and omega scans'
_diffrn_radiation_type MoK\a
_diffrn_radiation_wavelength 0.71073
_diffrn_reflns_av_R_equivalents 0.0645
_diffrn_reflns_av_unetI/netI 0.0854
_diffrn_reflns_Laue_measured_fraction_full 1.000
_diffrn_reflns_Laue_measured_fraction_max 1.000
_diffrn_reflns_limit_h_max 16
_diffrn_reflns_limit_h_min -16
_diffrn_reflns_limit_k_max 17
_diffrn_reflns_limit_k_min -17
_diffrn_reflns_limit_l_max 19
_diffrn_reflns_limit_l_min -21
_diffrn_reflns_number 39308
_diffrn_reflns_point_group_measured_fraction_full 1.000
_diffrn_reflns_point_group_measured_fraction_max 1.000
_diffrn_reflns_theta_full 25.242
_diffrn_reflns_theta_max 27.500
_diffrn_reflns_theta_min 1.262
_diffrn_source 'fine-focus sealed tube'
_exptl_absorpt_coefficient_mu 2.131
_exptl_absorpt_correction_T_max 0.9349
_exptl_absorpt_correction_T_min 0.5541
_exptl_absorpt_correction_type analytical
_exptl_absorpt_process_details 'based on measured indexed crystal faces, Bruker SHELXTL2014 (Sheldrick, 2014)'
_exptl_crystal_colour orange
_exptl_crystal_density_diffrn 1.452
_exptl_crystal_description plates
_exptl_crystal_F_000 1224
_exptl_crystal_size_max 0.364
_exptl_crystal_size_mid 0.179
_exptl_crystal_size_min 0.023
_refine_diff_density_max 1.197
_refine_diff_density_min -1.021
_refine_diff_density_rms 0.095
_refine_ls_extinction_method none
_refine_ls_goodness_of_fit_ref 1.026
_refine_ls_hydrogen_treatment constr
_refine_ls_matrix_type full
_refine_ls_number_parameters 678
_refine_ls_number_reflns 12398
_refine_ls_number_restraints 18
_refine_ls_restrained_S_all 1.026
_refine_ls_R_factor_all 0.1014
_refine_ls_R_factor_gt 0.0567
_refine_ls_shift/su_max 0.002
_refine_ls_shift/su_mean 0.000
_refine_ls_structure_factor_coef Fsqd
_refine_ls_weighting_details 'w=1/[\s^2^(Fo^2^)+(0.0633P)^2^+3.5858P] where P=(Fo^2^+2Fc^2^)/3'
_refine_ls_weighting_scheme calc
_refine_ls_wR_factor_gt 0.1363
_refine_ls_wR_factor_ref 0.1513
_reflns_Friedel_coverage 0.000
_reflns_number_gt 7926
_reflns_number_total 12398
_reflns_threshold_expression 'I > 2\s(I)'
_cod_data_source_file ic5b00825_si_002.cif
_cod_data_source_block erm18
_cod_depositor_comments 'Adding full bibliography for 4343280.cif.'
_cod_original_formula_sum 'C57 H75 Br1.77 Fe2.91 N8.20'
_cod_database_code 4343280
_shelx_space_group_comment
; 
The symmetry employed for this shelxl refinement is uniquely defined 
by the following loop, which should always be used as a source of 
symmetry information in preference to the above space-group names. 
They are only intended as comments. 
;
_shelx_estimated_absorpt_t_min 0.511
_shelx_estimated_absorpt_t_max 0.953
_shelxl_version_number 2014/6

loop_
_space_group_symop_operation_xyz
'x, y, z'
'-x, -y, -z'

loop_
_atom_site_label
_atom_site_type_symbol
_atom_site_fract_x
_atom_site_fract_y
_atom_site_fract_z
_atom_site_U_iso_or_equiv
_atom_site_adp_type
_atom_site_occupancy
_atom_site_site_symmetry_order
_atom_site_calc_flag
_atom_site_refinement_flags_posn
_atom_site_refinement_flags_adp
_atom_site_refinement_flags_occupancy
_atom_site_disorder_assembly
_atom_site_disorder_group
Br1 Br 0.56375(4) 0.66654(4) 0.39005(4) 0.02649(14) Uani 0.85 1 d . . P A 1
Fe1 Fe 0.7295(3) 0.6944(3) 0.2757(2) 0.0286(5) Uani 0.85 1 d . . P A 1
Fe2 Fe 0.49191(10) 0.58871(11) 0.28522(8) 0.0296(3) Uani 0.85 1 d . . P A 1
Fe3 Fe 0.72022(12) 0.60827(10) 0.10303(7) 0.0417(3) Uani 0.85 1 d . . P A 1
Br2 Br 0.87732(5) 0.69655(6) 0.14324(6) 0.0310(2) Uani 0.75 1 d . . P A 1
N16 N 0.6352(2) 0.6170(2) 0.20901(17) 0.0658(7) Uani 0.85 1 d . . P A 1
Br3 Br 0.6352(2) 0.6170(2) 0.20901(17) 0.0658(7) Uani 0.15 1 d . . P A 1
Br4 Br 0.5031(9) 0.5290(9) 0.1151(7) 0.040(3) Uiso 0.02 1 d . . P B 3
Fe1' Fe 0.721(3) 0.697(2) 0.2840(19) 0.042(2) Uani 0.12 1 d . . P A 2
Fe2' Fe 0.4745(11) 0.5824(10) 0.2613(6) 0.042(2) Uani 0.12 1 d . . P A 2
Fe3' Fe 0.7605(8) 0.6240(9) 0.0859(6) 0.042(2) Uani 0.12 1 d . . P A 2
N7 N 0.7818(10) 0.6796(14) 0.1727(12) 0.015(3) Uiso 0.15 1 d D . P A 2
N8 N 0.8592(9) 0.716(2) 0.144(2) 0.015(3) Uiso 0.15 1 d D . P A 2
N9 N 0.9448(10) 0.7385(15) 0.1251(12) 0.015(3) Uiso 0.15 1 d D . P A 2
N10 N 0.5927(15) 0.6429(15) 0.2942(8) 0.017(3) Uiso 0.15 1 d D . P A 2
N11 N 0.5525(13) 0.6519(17) 0.3568(7) 0.017(3) Uiso 0.15 1 d D . P A 2
N12 N 0.5296(18) 0.6641(18) 0.4223(8) 0.017(3) Uiso 0.15 1 d D . P A 2
N13 N 0.5479(14) 0.5639(13) 0.1586(10) 0.021(3) Uiso 0.15 1 d D . P A 2
N14 N 0.5031(9) 0.5290(9) 0.1151(7) 0.040(3) Uiso 0.15 1 d D . P A 2
N15 N 0.4503(13) 0.4861(13) 0.0829(10) 0.021(3) Uiso 0.15 1 d D . P A 2
N1 N 0.7375(3) 0.8472(3) 0.2692(2) 0.0218(8) Uani 1 1 d . . . . .
N2 N 0.8364(3) 0.6354(3) 0.3619(2) 0.0194(7) Uani 1 1 d . . . . .
N3 N 0.3436(3) 0.6555(3) 0.2554(2) 0.0193(7) Uani 1 1 d . . . . .
N4 N 0.4439(3) 0.4465(3) 0.3337(2) 0.0207(7) Uani 1 1 d . . . . .
N5 N 0.6818(3) 0.6793(3) -0.0136(2) 0.0287(9) Uani 1 1 d . . . . .
N6 N 0.7908(3) 0.4795(3) 0.0726(2) 0.0236(8) Uani 1 1 d . . . . .
C1 C 0.6781(4) 0.9287(4) 0.2074(3) 0.0347(12) Uani 1 1 d . . . . .
H1A H 0.7289 0.9671 0.1661 0.042 Uiso 1 1 calc R U . . .
H1B H 0.6374 0.9791 0.2356 0.042 Uiso 1 1 calc R U . . .
C2 C 0.8001(3) 0.8772(3) 0.3175(2) 0.0206(9) Uani 1 1 d . . . . .
C3 C 0.8637(3) 0.8081(3) 0.3767(3) 0.0222(9) Uani 1 1 d . . . . .
H3A H 0.9020 0.8418 0.4083 0.027 Uiso 1 1 calc R U . . .
C4 C 0.8815(3) 0.6989(3) 0.3978(2) 0.0200(9) Uani 1 1 d . . . . .
C5 C 0.8634(3) 0.5216(3) 0.3902(2) 0.0220(9) Uani 1 1 d . . . . .
H5A H 0.8479 0.4994 0.4507 0.026 Uiso 1 1 calc R U . . .
H5B H 0.9404 0.5054 0.3793 0.026 Uiso 1 1 calc R U . . .
C6 C 0.8061(4) 0.9920(3) 0.3121(3) 0.0286(10) Uani 1 1 d . . . . .
H6A H 0.8563 1.0003 0.3518 0.043 Uiso 1 1 calc R U . . .
H6B H 0.7356 1.0235 0.3251 0.043 Uiso 1 1 calc R U . . .
H6C H 0.8303 1.0265 0.2559 0.043 Uiso 1 1 calc R U . . .
C7 C 0.9577(3) 0.6521(3) 0.4660(3) 0.0267(10) Uani 1 1 d . . . . .
H7A H 0.9827 0.7078 0.4871 0.040 Uiso 1 1 calc R U . . .
H7B H 1.0185 0.6138 0.4438 0.040 Uiso 1 1 calc R U . . .
H7C H 0.9210 0.6043 0.5111 0.040 Uiso 1 1 calc R U . . .
C8 C 0.3316(3) 0.7668(3) 0.2117(3) 0.0235(9) Uani 1 1 d . . . . .
H8A H 0.3091 0.8096 0.2520 0.028 Uiso 1 1 calc R U . . .
H8B H 0.2761 0.7781 0.1707 0.028 Uiso 1 1 calc R U . . .
C9 C 0.2559(3) 0.6084(3) 0.2825(2) 0.0209(9) Uani 1 1 d . . . . .
C10 C 0.2566(3) 0.5028(3) 0.3261(3) 0.0226(9) Uani 1 1 d . . . . .
H10A H 0.1881 0.4789 0.3422 0.027 Uiso 1 1 calc R U . . .
C11 C 0.3416(3) 0.4275(3) 0.3495(2) 0.0210(9) Uani 1 1 d . . . . .
C12 C 0.5250(3) 0.3590(3) 0.3639(3) 0.0248(10) Uani 1 1 d . . . . .
H12A H 0.5091 0.2971 0.3451 0.030 Uiso 1 1 calc R U . . .
H12B H 0.5219 0.3409 0.4252 0.030 Uiso 1 1 calc R U . . .
C13 C 0.1483(3) 0.6674(4) 0.2690(3) 0.0278(10) Uani 1 1 d . . . . .
H13A H 0.0931 0.6224 0.2967 0.042 Uiso 1 1 calc R U . . .
H13B H 0.1368 0.6892 0.2095 0.042 Uiso 1 1 calc R U . . .
H13C H 0.1450 0.7290 0.2921 0.042 Uiso 1 1 calc R U . . .
C14 C 0.3135(3) 0.3206(3) 0.3966(3) 0.0293(10) Uani 1 1 d . . . . .
H14A H 0.2360 0.3190 0.4015 0.044 Uiso 1 1 calc R U . . .
H14B H 0.3417 0.3047 0.4520 0.044 Uiso 1 1 calc R U . . .
H14C H 0.3446 0.2686 0.3668 0.044 Uiso 1 1 calc R U . . .
C15 C 0.6027(4) 0.7705(5) -0.0280(3) 0.0406(13) Uani 1 1 d . . . . .
H15A H 0.5405 0.7539 -0.0539 0.049 Uiso 1 1 calc R U . . .
H15B H 0.6343 0.8298 -0.0670 0.049 Uiso 1 1 calc R U . . .
C16 C 0.7246(3) 0.6473(4) -0.0788(3) 0.028(1) Uani 1 1 d . . . . .
C17 C 0.7954(4) 0.5577(4) -0.0744(3) 0.0318(11) Uani 1 1 d . . . . .
H17A H 0.8286 0.5496 -0.1257 0.038 Uiso 1 1 calc R U . . .
C18 C 0.8238(3) 0.4786(4) -0.0049(3) 0.0273(10) Uani 1 1 d . . . . .
C19 C 0.8168(4) 0.3844(4) 0.1384(3) 0.0272(10) Uani 1 1 d . . . . .
H19A H 0.8948 0.3677 0.1385 0.033 Uiso 1 1 calc R U . . .
H19B H 0.7841 0.3249 0.1270 0.033 Uiso 1 1 calc R U . . .
C20 C 0.6950(4) 0.7076(4) -0.1656(3) 0.0324(11) Uani 1 1 d . . . . .
H20A H 0.7308 0.6722 -0.2065 0.049 Uiso 1 1 calc R U . . .
H20B H 0.7175 0.7783 -0.1760 0.049 Uiso 1 1 calc R U . . .
H20C H 0.6178 0.7109 -0.1700 0.049 Uiso 1 1 calc R U . . .
C21 C 0.8925(5) 0.3858(4) -0.0222(3) 0.0456(14) Uani 1 1 d . . . . .
H21A H 0.9046 0.3946 -0.0822 0.068 Uiso 1 1 calc R U . . .
H21B H 0.8566 0.3223 0.0009 0.068 Uiso 1 1 calc R U . . .
H21C H 0.9609 0.3803 0.0035 0.068 Uiso 1 1 calc R U . . .
C22 C 0.6019(3) 0.8804(3) 0.1636(3) 0.0255(10) Uani 1 1 d . . . . .
C23 C 0.5028(3) 0.8547(3) 0.2023(2) 0.0227(9) Uani 1 1 d . . . . .
C24 C 0.4370(3) 0.7998(3) 0.1679(2) 0.0206(9) Uani 1 1 d . . . . .
C25 C 0.4685(3) 0.7702(4) 0.0934(3) 0.0279(10) Uani 1 1 d . . . . .
C26 C 0.5659(3) 0.8018(4) 0.0525(3) 0.0307(11) Uani 1 1 d . . . . .
C27 C 0.6315(3) 0.8575(4) 0.0865(3) 0.0323(11) Uani 1 1 d . . . . .
C28 C 0.4650(4) 0.8939(4) 0.2792(3) 0.0306(11) Uani 1 1 d . . . . .
H28A H 0.5273 0.8987 0.3105 0.037 Uiso 1 1 calc R U . . .
H28B H 0.4193 0.8434 0.3155 0.037 Uiso 1 1 calc R U . . .
C29 C 0.4020(4) 1.0015(4) 0.2566(3) 0.0415(13) Uani 1 1 d . . . . .
H29A H 0.3853 1.0275 0.3067 0.062 Uiso 1 1 calc R U . . .
H29B H 0.3357 0.9953 0.2316 0.062 Uiso 1 1 calc R U . . .
H29C H 0.4448 1.0503 0.2169 0.062 Uiso 1 1 calc R U . . .
C30 C 0.3994(5) 0.6998(5) 0.0596(4) 0.0294(14) Uiso 0.82 1 d . . P C 1
H30C H 0.3270 0.7036 0.0860 0.035 Uiso 0.82 1 calc R U P C 1
H30D H 0.3931 0.7287 -0.0007 0.035 Uiso 0.82 1 calc R U P C 1
C31 C 0.4415(5) 0.5860(5) 0.0737(4) 0.0401(15) Uiso 0.82 1 d . . P C 1
H31D H 0.3933 0.5481 0.0506 0.060 Uiso 0.82 1 calc R U P C 1
H31E H 0.5124 0.5808 0.0464 0.060 Uiso 0.82 1 calc R U P C 1
H31F H 0.4461 0.5556 0.1333 0.060 Uiso 0.82 1 calc R U P C 1
C30' C 0.395(2) 0.744(2) 0.0425(17) 0.031(6) Uiso 0.18 1 d . . P C 2
H30A H 0.3496 0.6958 0.0809 0.037 Uiso 0.18 1 calc R U P C 2
H30B H 0.4381 0.7023 0.0085 0.037 Uiso 0.18 1 calc R U P C 2
C31' C 0.320(3) 0.815(3) -0.016(2) 0.075(10) Uiso 0.2 1 d . . P C 2
H31A H 0.2797 0.7730 -0.0420 0.113 Uiso 0.2 1 calc R U P C 2
H31B H 0.2708 0.8555 0.0146 0.113 Uiso 0.2 1 calc R U P C 2
H31C H 0.3605 0.8621 -0.0588 0.113 Uiso 0.2 1 calc R U P C 2
C32 C 0.7306(4) 0.8998(5) 0.0375(4) 0.0494(15) Uani 1 1 d . . . . .
H32A H 0.7588 0.8537 0.0009 0.059 Uiso 1 1 calc R U . . .
H32B H 0.7863 0.9010 0.0761 0.059 Uiso 1 1 calc R U . . .
C33 C 0.7032(5) 1.0121(5) -0.0157(5) 0.081(3) Uani 1 1 d . . . . .
H33A H 0.7653 1.0356 -0.0515 0.122 Uiso 1 1 calc R U . . .
H33B H 0.6837 1.0595 0.0209 0.122 Uiso 1 1 calc R U . . .
H33C H 0.6434 1.0119 -0.0501 0.122 Uiso 1 1 calc R U . . .
C34 C 0.8003(3) 0.4621(3) 0.3460(2) 0.0201(9) Uani 1 1 d . . . . .
C35 C 0.7013(3) 0.4296(3) 0.3798(2) 0.0206(9) Uani 1 1 d . . . . .
C36 C 0.6367(3) 0.3882(3) 0.3316(2) 0.0206(9) Uani 1 1 d . . . . .
C37 C 0.6726(3) 0.3758(3) 0.2531(2) 0.0199(9) Uani 1 1 d . . . . .
C38 C 0.7760(3) 0.4006(3) 0.2226(2) 0.0217(9) Uani 1 1 d . . . . .
C39 C 0.8400(3) 0.4436(3) 0.2691(2) 0.0213(9) Uani 1 1 d . . . . .
C40 C 0.6696(4) 0.4271(4) 0.4697(3) 0.0283(10) Uani 1 1 d . . . . .
H40A H 0.5910 0.4343 0.4771 0.034 Uiso 1 1 calc R U . . .
H40B H 0.6977 0.4862 0.4855 0.034 Uiso 1 1 calc R U . . .
C41 C 0.7137(4) 0.3242(4) 0.5257(3) 0.0307(11) Uani 1 1 d . . . . .
H41A H 0.6920 0.3230 0.5835 0.046 Uiso 1 1 calc R U . . .
H41B H 0.7916 0.3182 0.5193 0.046 Uiso 1 1 calc R U . . .
H41C H 0.6859 0.2658 0.5099 0.046 Uiso 1 1 calc R U . . .
C42 C 0.6024(4) 0.3358(3) 0.2007(3) 0.0257(10) Uani 1 1 d . . . . .
H42A H 0.6192 0.3675 0.1416 0.031 Uiso 1 1 calc R U . . .
H42B H 0.5272 0.3578 0.2134 0.031 Uiso 1 1 calc R U . . .
C43 C 0.6157(4) 0.2169(4) 0.2148(3) 0.0355(11) Uani 1 1 d . . . . .
H43A H 0.5702 0.1952 0.1779 0.053 Uiso 1 1 calc R U . . .
H43B H 0.5952 0.1850 0.2726 0.053 Uiso 1 1 calc R U . . .
H43C H 0.6901 0.1945 0.2030 0.053 Uiso 1 1 calc R U . . .
C44 C 0.9561(4) 0.4569(4) 0.2420(3) 0.0367(12) Uani 1 1 d . . . . .
H44A H 0.9793 0.5169 0.2597 0.044 Uiso 1 1 calc R U . . .
H44B H 0.9646 0.4712 0.1808 0.044 Uiso 1 1 calc R U . . .
C45 C 1.0250(4) 0.3582(5) 0.2803(3) 0.0423(13) Uani 1 1 d . . . . .
H45A H 1.0998 0.3678 0.2632 0.063 Uiso 1 1 calc R U . . .
H45B H 1.0031 0.2993 0.2614 0.063 Uiso 1 1 calc R U . . .
H45C H 1.0163 0.3442 0.3408 0.063 Uiso 1 1 calc R U . . .
C46 C 1.0106(4) 1.1060(4) 0.0842(3) 0.0385(12) Uani 1 1 d . . . . .
H46A H 0.9879 1.1490 0.0329 0.046 Uiso 1 1 calc R U . . .
C47 C 1.0664(4) 1.1458(4) 0.1360(3) 0.0391(12) Uani 1 1 d . . . . .
H47A H 1.0828 1.2164 0.1201 0.047 Uiso 1 1 calc R U . . .
C48 C 1.0985(4) 1.0833(4) 0.2109(3) 0.0396(12) Uani 1 1 d . . . . .
H48A H 1.1361 1.1112 0.2468 0.048 Uiso 1 1 calc R U . . .
C49 C 1.0758(4) 0.9798(4) 0.2336(3) 0.0387(12) Uani 1 1 d . . . . .
H49A H 1.0989 0.9364 0.2845 0.046 Uiso 1 1 calc R U . . .
C50 C 1.0198(4) 0.9403(4) 0.1821(3) 0.0384(12) Uani 1 1 d . . . . .
H50A H 1.0030 0.8698 0.1977 0.046 Uiso 1 1 calc R U . . .
C51 C 0.9879(4) 1.0035(4) 0.1073(3) 0.0388(12) Uani 1 1 d . . . . .
H51B H 0.9499 0.9758 0.0716 0.047 Uiso 1 1 calc R U . . .
C52 C 1.0370(7) 0.0798(6) 0.4400(4) 0.069(2) Uani 1 1 d . . . . .
H52A H 1.0642 0.1349 0.3985 0.083 Uiso 1 1 calc R U . . .
C53 C 0.9391(6) 0.0935(6) 0.4747(5) 0.0643(19) Uani 1 1 d . . . . .
H53A H 0.8963 0.1571 0.4575 0.077 Uiso 1 1 calc R U . . .
C54 C 0.9017(6) 0.0126(7) 0.5362(5) 0.074(2) Uani 1 1 d . . . . .
H54A H 0.8331 0.0214 0.5620 0.088 Uiso 1 1 calc R U . . .
C55 C 0.5971(4) 1.0403(4) 0.4820(3) 0.0378(12) Uani 1 1 d . . . . .
H55A H 0.6641 1.0685 0.4695 0.045 Uiso 1 1 calc R U . . .
C56 C 0.5852(4) 0.9427(4) 0.4714(3) 0.0357(12) Uani 1 1 d . . . . .
H56A H 0.6439 0.9033 0.4518 0.043 Uiso 1 1 calc R U . . .
C57 C 0.4879(4) 0.9023(4) 0.4894(3) 0.0356(12) Uani 1 1 d . . . . .
H57A H 0.4792 0.8349 0.4821 0.043 Uiso 1 1 calc R U . . .

loop_
_atom_site_aniso_label
_atom_site_aniso_U_11
_atom_site_aniso_U_22
_atom_site_aniso_U_33
_atom_site_aniso_U_23
_atom_site_aniso_U_13
_atom_site_aniso_U_12
Br1 0.0247(3) 0.0203(3) 0.0299(3) 0.0007(2) 0.0021(2) 0.0015(2)
Fe1 0.0349(9) 0.0176(5) 0.0351(13) -0.0041(6) -0.0261(9) 0.0010(5)
Fe2 0.0179(5) 0.0228(5) 0.0451(8) -0.0013(6) -0.0015(5) -0.0033(4)
Fe3 0.0712(10) 0.0342(6) 0.0189(6) -0.0066(5) -0.0040(5) 0.0017(6)
Br2 0.0315(4) 0.0295(4) 0.0284(3) -0.0023(3) -0.0040(3) 0.0059(3)
N16 0.0607(16) 0.0663(17) 0.0643(17) -0.0081(14) -0.0044(13) 0.0070(13)
Br3 0.0607(16) 0.0663(17) 0.0643(17) -0.0081(14) -0.0044(13) 0.0070(13)
Fe1' 0.054(5) 0.041(4) 0.025(3) 0.005(2) -0.005(2) 0.001(3)
Fe2' 0.054(5) 0.041(4) 0.025(3) 0.005(2) -0.005(2) 0.001(3)
Fe3' 0.054(5) 0.041(4) 0.025(3) 0.005(2) -0.005(2) 0.001(3)
N1 0.0178(17) 0.0216(19) 0.0240(18) 0.0002(15) -0.0056(14) -0.0030(14)
N2 0.0183(17) 0.0225(18) 0.0175(17) -0.0041(14) -0.0044(14) -0.0016(14)
N3 0.0204(18) 0.0184(18) 0.0199(17) -0.0054(14) 0.0009(14) -0.0047(14)
N4 0.0220(18) 0.0212(19) 0.0188(17) -0.0031(14) -0.0015(14) -0.0043(15)
N5 0.026(2) 0.044(2) 0.0128(17) -0.0027(16) -0.0028(15) 0.0007(18)
N6 0.0251(19) 0.028(2) 0.0180(17) -0.0038(15) -0.0022(15) -0.0048(16)
C1 0.034(3) 0.026(3) 0.040(3) 0.006(2) -0.016(2) -0.008(2)
C2 0.017(2) 0.024(2) 0.021(2) -0.0054(17) 0.0034(16) -0.0040(17)
C3 0.022(2) 0.023(2) 0.024(2) -0.0077(18) -0.0062(17) -0.0027(18)
C4 0.018(2) 0.028(2) 0.0143(19) -0.0059(17) -0.0025(16) -0.0037(18)
C5 0.027(2) 0.021(2) 0.017(2) -0.0007(17) -0.0083(17) -0.0025(18)
C6 0.031(2) 0.023(2) 0.030(2) -0.0041(19) -0.002(2) -0.001(2)
C7 0.026(2) 0.026(2) 0.028(2) -0.0047(19) -0.0109(19) -0.0007(19)
C8 0.020(2) 0.025(2) 0.025(2) -0.0046(18) 0.0014(17) -0.0026(18)
C9 0.021(2) 0.028(2) 0.0142(19) -0.0059(17) 0.0014(16) -0.0059(18)
C10 0.0154(19) 0.028(2) 0.025(2) -0.0067(18) 0.0034(17) -0.0108(18)
C11 0.021(2) 0.027(2) 0.018(2) -0.0083(17) -0.0036(16) -0.0094(18)
C12 0.018(2) 0.025(2) 0.030(2) -0.0032(19) -0.0020(18) -0.0031(18)
C13 0.021(2) 0.030(2) 0.031(2) -0.005(2) 0.0018(19) -0.0029(19)
C14 0.022(2) 0.029(3) 0.034(3) 0.002(2) -0.0053(19) -0.0085(19)
C15 0.030(3) 0.071(4) 0.015(2) -0.006(2) -0.0042(19) 0.014(3)
C16 0.022(2) 0.045(3) 0.016(2) -0.001(2) -0.0004(17) -0.009(2)
C17 0.031(2) 0.043(3) 0.019(2) -0.004(2) 0.0020(19) -0.004(2)
C18 0.025(2) 0.034(3) 0.023(2) -0.0056(19) 0.0005(18) -0.005(2)
C19 0.025(2) 0.032(3) 0.025(2) -0.0080(19) -0.0009(18) -0.001(2)
C20 0.026(2) 0.055(3) 0.014(2) -0.005(2) -0.0032(18) 0.001(2)
C21 0.055(3) 0.050(3) 0.026(3) -0.006(2) 0.008(2) 0.010(3)
C22 0.025(2) 0.018(2) 0.029(2) 0.0077(18) -0.0127(19) -0.0057(18)
C23 0.027(2) 0.018(2) 0.020(2) 0.0026(17) -0.0080(17) -0.0009(18)
C24 0.020(2) 0.020(2) 0.019(2) 0.0004(17) -0.0037(16) -0.0016(17)
C25 0.022(2) 0.039(3) 0.023(2) -0.007(2) -0.0096(18) 0.002(2)
C26 0.023(2) 0.044(3) 0.018(2) 0.003(2) -0.0043(18) 0.008(2)
C27 0.020(2) 0.041(3) 0.024(2) 0.014(2) -0.0038(18) -0.001(2)
C28 0.038(3) 0.026(2) 0.030(2) -0.009(2) -0.010(2) 0.000(2)
C29 0.042(3) 0.031(3) 0.053(3) -0.015(2) -0.010(3) 0.003(2)
C32 0.028(3) 0.054(4) 0.051(3) 0.014(3) 0.008(2) -0.004(3)
C33 0.056(4) 0.057(4) 0.093(5) 0.038(4) 0.029(4) 0.013(3)
C34 0.024(2) 0.017(2) 0.018(2) 0.0002(16) -0.0079(17) -0.0032(17)
C35 0.024(2) 0.018(2) 0.019(2) -0.0008(17) -0.0038(17) -0.0015(17)
C36 0.021(2) 0.021(2) 0.019(2) -0.0025(17) -0.0032(16) -0.0025(17)
C37 0.024(2) 0.015(2) 0.021(2) -0.0036(17) -0.0079(17) -0.0011(17)
C38 0.027(2) 0.019(2) 0.018(2) -0.0010(17) -0.0043(17) -0.0001(18)
C39 0.026(2) 0.021(2) 0.016(2) -0.0015(17) -0.0015(17) -0.0040(18)
C40 0.028(2) 0.033(3) 0.023(2) -0.0075(19) -0.0012(19) -0.002(2)
C41 0.033(3) 0.036(3) 0.021(2) -0.001(2) -0.0006(19) -0.006(2)
C42 0.029(2) 0.023(2) 0.028(2) -0.0106(19) -0.0088(19) -0.0014(19)
C43 0.041(3) 0.028(3) 0.042(3) -0.016(2) -0.009(2) -0.005(2)
C44 0.033(3) 0.051(3) 0.027(2) -0.007(2) 0.006(2) -0.021(2)
C45 0.019(2) 0.075(4) 0.035(3) -0.019(3) 0.001(2) -0.002(2)
C46 0.037(3) 0.040(3) 0.035(3) -0.003(2) 0.001(2) -0.001(2)
C47 0.042(3) 0.031(3) 0.044(3) -0.008(2) 0.007(2) -0.009(2)
C48 0.030(3) 0.047(3) 0.044(3) -0.014(3) -0.003(2) -0.001(2)
C49 0.034(3) 0.043(3) 0.035(3) -0.004(2) 0.000(2) 0.002(2)
C50 0.036(3) 0.034(3) 0.043(3) -0.009(2) 0.013(2) -0.003(2)
C51 0.031(3) 0.050(3) 0.039(3) -0.018(3) 0.004(2) -0.008(2)
C52 0.092(6) 0.070(5) 0.057(4) -0.029(4) -0.015(4) -0.021(4)
C53 0.073(5) 0.064(5) 0.071(5) -0.042(4) -0.031(4) 0.002(4)
C54 0.061(4) 0.110(7) 0.070(5) -0.057(5) -0.010(4) -0.010(5)
C55 0.037(3) 0.044(3) 0.033(3) -0.008(2) 0.001(2) -0.010(2)
C56 0.041(3) 0.032(3) 0.030(3) -0.007(2) 0.008(2) 0.007(2)
C57 0.060(3) 0.022(2) 0.026(2) -0.009(2) 0.003(2) -0.005(2)

loop_
_atom_type_symbol
_atom_type_description
_atom_type_scat_dispersion_real
_atom_type_scat_dispersion_imag
_atom_type_scat_source
C C 0.0033 0.0016 'International Tables Vol C Tables 4.2.6.8 and 6.1.1.4'
H H 0.0000 0.0000 'International Tables Vol C Tables 4.2.6.8 and 6.1.1.4'
N N 0.0061 0.0033 'International Tables Vol C Tables 4.2.6.8 and 6.1.1.4'
Fe Fe 0.3463 0.8444 'International Tables Vol C Tables 4.2.6.8 and 6.1.1.4'
Br Br -0.2901 2.4595 'International Tables Vol C Tables 4.2.6.8 and 6.1.1.4'
O O 0.0106 0.0060 'International Tables Vol C Tables 4.2.6.8 and 6.1.1.4'

loop_
_geom_angle_atom_site_label_1
_geom_angle_atom_site_label_2
_geom_angle_atom_site_label_3
_geom_angle
_geom_angle_site_symmetry_1
_geom_angle_site_symmetry_3
Fe2 Br1 Fe1 81.76(7) . .
N2 Fe1 N1 98.76(18) . .
N2 Fe1 N16 130.5(2) . .
N1 Fe1 N16 130.78(19) . .
N2 Fe1 Br1 92.25(17) . .
N1 Fe1 Br1 96.48(16) . .
N16 Fe1 Br1 83.64(14) . .
N2 Fe1 Br2 94.07(16) . .
N1 Fe1 Br2 92.56(17) . .
N16 Fe1 Br2 84.55(13) . .
Br1 Fe1 Br2 168.05(12) . .
N4 Fe2 N3 94.57(14) . .
N4 Fe2 N16 123.69(14) . .
N3 Fe2 N16 125.84(13) . .
N4 Fe2 Br1 112.90(11) . .
N3 Fe2 Br1 110.52(11) . .
N16 Fe2 Br1 89.77(9) . .
N6 Fe3 N5 94.47(15) . .
N6 Fe3 N16 127.16(14) . .
N5 Fe3 N16 127.32(15) . .
N6 Fe3 Br2 103.82(12) . .
N5 Fe3 Br2 109.14(13) . .
N16 Fe3 Br2 92.26(10) . .
Fe3 Br2 Fe1 76.82(7) . .
Fe3 N16 Fe2 148.83(16) . .
Fe3 N16 Fe1 106.35(17) . .
Fe2 N16 Fe1 104.79(16) . .
N10 Fe1' N1 123.5(17) . .
N10 Fe1' N2 122.0(18) . .
N1 Fe1' N2 100.3(13) . .
N10 Fe1' N7 103.9(15) . .
N1 Fe1' N7 98.9(16) . .
N2 Fe1' N7 104.7(15) . .
N10 Fe1' N11 26.9(6) . .
N1 Fe1' N11 110.5(15) . .
N2 Fe1' N11 107.5(14) . .
N7 Fe1' N11 130.8(15) . .
N3 Fe2' N10 118.7(9) . .
N3 Fe2' N13 118.2(7) . .
N10 Fe2' N13 93.3(9) . .
N3 Fe2' N4 102.5(7) . .
N10 Fe2' N4 114.1(7) . .
N13 Fe2' N4 110.4(8) . .
N3 Fe2' N11 100.7(7) . .
N10 Fe2' N11 29.5(4) . .
N13 Fe2' N11 122.7(9) . .
N4 Fe2' N11 99.1(6) . .
N7 Fe3' N5 131.5(8) . .
N7 Fe3' N6 130.3(8) . .
N5 Fe3' N6 97.6(6) . .
N7 Fe3' N8 30.8(7) . .
N5 Fe3' N8 125.2(7) . .
N6 Fe3' N8 128.6(7) . .
N8 N7 Fe3' 95(2) . .
N8 N7 Fe1' 121(3) . .
Fe3' N7 Fe1' 143.8(12) . .
N7 N8 N9 168.5(15) . .
N7 N8 Fe3' 53.9(17) . .
N9 N8 Fe3' 128(3) . .
N11 N10 Fe1' 107.5(16) . .
N11 N10 Fe2' 94.9(13) . .
Fe1' N10 Fe2' 157.4(13) . .
N12 N11 N10 168.2(14) . .
N12 N11 Fe2' 135.9(13) . .
N10 N11 Fe2' 55.6(11) . .
N12 N11 Fe1' 123.0(14) . .
N10 N11 Fe1' 45.6(12) . .
Fe2' N11 Fe1' 101.1(9) . .
N14 N13 Fe2' 117.9(13) . .
N13 N14 N15 169.3(14) . .
C2 N1 C1 118.2(4) . .
C2 N1 Fe1' 119.5(9) . .
C1 N1 Fe1' 122.2(9) . .
C2 N1 Fe1 120.5(3) . .
C1 N1 Fe1 121.3(3) . .
C4 N2 C5 118.4(3) . .
C4 N2 Fe1' 118.1(9) . .
C5 N2 Fe1' 122.9(9) . .
C4 N2 Fe1 119.9(3) . .
C5 N2 Fe1 121.6(3) . .
C9 N3 C8 117.9(3) . .
C9 N3 Fe2' 121.2(5) . .
C8 N3 Fe2' 120.6(5) . .
C9 N3 Fe2 123.0(3) . .
C8 N3 Fe2 118.5(3) . .
C11 N4 C12 117.3(3) . .
C11 N4 Fe2' 117.3(5) . .
C12 N4 Fe2' 125.1(5) . .
C11 N4 Fe2 123.4(3) . .
C12 N4 Fe2 118.8(3) . .
C16 N5 C15 118.0(3) . .
C16 N5 Fe3' 113.4(4) . .
C15 N5 Fe3' 126.3(4) . .
C16 N5 Fe3 122.5(3) . .
C15 N5 Fe3 119.5(3) . .
C18 N6 C19 117.7(4) . .
C18 N6 Fe3' 111.1(4) . .
C19 N6 Fe3' 127.3(4) . .
C18 N6 Fe3 122.0(3) . .
C19 N6 Fe3 120.0(3) . .
N1 C1 C22 110.8(4) . .
N1 C1 H1A 109.5 . .
C22 C1 H1A 109.5 . .
N1 C1 H1B 109.5 . .
C22 C1 H1B 109.5 . .
H1A C1 H1B 108.1 . .
N1 C2 C3 124.0(4) . .
N1 C2 C6 120.2(4) . .
C3 C2 C6 115.8(4) . .
C4 C3 C2 132.3(4) . .
C4 C3 H3A 113.8 . .
C2 C3 H3A 113.8 . .
N2 C4 C3 124.4(4) . .
N2 C4 C7 118.9(4) . .
C3 C4 C7 116.7(4) . .
N2 C5 C34 110.9(3) . .
N2 C5 H5A 109.5 . .
C34 C5 H5A 109.5 . .
N2 C5 H5B 109.5 . .
C34 C5 H5B 109.5 . .
H5A C5 H5B 108.1 . .
C2 C6 H6A 109.5 . .
C2 C6 H6B 109.5 . .
H6A C6 H6B 109.5 . .
C2 C6 H6C 109.5 . .
H6A C6 H6C 109.5 . .
H6B C6 H6C 109.5 . .
C4 C7 H7A 109.5 . .
C4 C7 H7B 109.5 . .
H7A C7 H7B 109.5 . .
C4 C7 H7C 109.5 . .
H7A C7 H7C 109.5 . .
H7B C7 H7C 109.5 . .
N3 C8 C24 109.9(3) . .
N3 C8 H8A 109.7 . .
C24 C8 H8A 109.7 . .
N3 C8 H8B 109.7 . .
C24 C8 H8B 109.7 . .
H8A C8 H8B 108.2 . .
N3 C9 C10 123.3(4) . .
N3 C9 C13 120.4(4) . .
C10 C9 C13 116.3(4) . .
C11 C10 C9 130.7(4) . .
C11 C10 H10A 114.7 . .
C9 C10 H10A 114.7 . .
N4 C11 C10 123.6(4) . .
N4 C11 C14 119.6(4) . .
C10 C11 C14 116.8(4) . .
N4 C12 C36 111.0(3) . .
N4 C12 H12A 109.4 . .
C36 C12 H12A 109.4 . .
N4 C12 H12B 109.4 . .
C36 C12 H12B 109.4 . .
H12A C12 H12B 108.0 . .
C9 C13 H13A 109.5 . .
C9 C13 H13B 109.5 . .
H13A C13 H13B 109.5 . .
C9 C13 H13C 109.5 . .
H13A C13 H13C 109.5 . .
H13B C13 H13C 109.5 . .
C11 C14 H14A 109.5 . .
C11 C14 H14B 109.5 . .
H14A C14 H14B 109.5 . .
C11 C14 H14C 109.5 . .
H14A C14 H14C 109.5 . .
H14B C14 H14C 109.5 . .
N5 C15 C26 111.7(3) . .
N5 C15 H15A 109.3 . .
C26 C15 H15A 109.3 . .
N5 C15 H15B 109.3 . .
C26 C15 H15B 109.3 . .
H15A C15 H15B 107.9 . .
N5 C16 C17 124.4(4) . .
N5 C16 C20 119.6(4) . .
C17 C16 C20 116.0(4) . .
C18 C17 C16 129.1(4) . .
C18 C17 H17A 115.5 . .
C16 C17 H17A 115.5 . .
N6 C18 C17 124.1(4) . .
N6 C18 C21 119.7(4) . .
C17 C18 C21 116.1(4) . .
N6 C19 C38 110.5(3) . .
N6 C19 H19A 109.6 . .
C38 C19 H19A 109.6 . .
N6 C19 H19B 109.6 . .
C38 C19 H19B 109.6 . .
H19A C19 H19B 108.1 . .
C16 C20 H20A 109.5 . .
C16 C20 H20B 109.5 . .
H20A C20 H20B 109.5 . .
C16 C20 H20C 109.5 . .
H20A C20 H20C 109.5 . .
H20B C20 H20C 109.5 . .
C18 C21 H21A 109.5 . .
C18 C21 H21B 109.5 . .
H21A C21 H21B 109.5 . .
C18 C21 H21C 109.5 . .
H21A C21 H21C 109.5 . .
H21B C21 H21C 109.5 . .
C23 C22 C27 119.7(4) . .
C23 C22 C1 119.5(4) . .
C27 C22 C1 120.8(4) . .
C24 C23 C22 120.4(4) . .
C24 C23 C28 120.4(4) . .
C22 C23 C28 119.0(4) . .
C23 C24 C25 120.6(4) . .
C23 C24 C8 120.7(4) . .
C25 C24 C8 118.7(4) . .
C24 C25 C26 118.5(4) . .
C24 C25 C30' 122.6(12) . .
C26 C25 C30' 115.0(12) . .
C24 C25 C30 120.2(4) . .
C26 C25 C30 121.2(4) . .
C27 C26 C25 121.0(4) . .
C27 C26 C15 119.1(4) . .
C25 C26 C15 119.9(4) . .
C26 C27 C22 119.6(4) . .
C26 C27 C32 120.0(5) . .
C22 C27 C32 120.3(5) . .
C23 C28 C29 111.6(4) . .
C23 C28 H28A 109.3 . .
C29 C28 H28A 109.3 . .
C23 C28 H28B 109.3 . .
C29 C28 H28B 109.3 . .
H28A C28 H28B 108.0 . .
C28 C29 H29A 109.5 . .
C28 C29 H29B 109.5 . .
H29A C29 H29B 109.5 . .
C28 C29 H29C 109.5 . .
H29A C29 H29C 109.5 . .
H29B C29 H29C 109.5 . .
C31 C30 C25 115.2(5) . .
C31 C30 H30C 108.5 . .
C25 C30 H30C 108.5 . .
C31 C30 H30D 108.5 . .
C25 C30 H30D 108.5 . .
H30C C30 H30D 107.5 . .
C30 C31 H31D 109.5 . .
C30 C31 H31E 109.5 . .
H31D C31 H31E 109.5 . .
C30 C31 H31F 109.5 . .
H31D C31 H31F 109.5 . .
H31E C31 H31F 109.5 . .
C25 C30' C31' 129(3) . .
C25 C30' H30A 105.0 . .
C31' C30' H30A 105.0 . .
C25 C30' H30B 105.0 . .
C31' C30' H30B 105.0 . .
H30A C30' H30B 105.8 . .
C30' C31' H31A 109.5 . .
C30' C31' H31B 109.5 . .
H31A C31' H31B 109.5 . .
C30' C31' H31C 109.5 . .
H31A C31' H31C 109.5 . .
H31B C31' H31C 109.5 . .
C27 C32 C33 110.2(4) . .
C27 C32 H32A 109.6 . .
C33 C32 H32A 109.6 . .
C27 C32 H32B 109.6 . .
C33 C32 H32B 109.6 . .
H32A C32 H32B 108.1 . .
C32 C33 H33A 109.5 . .
C32 C33 H33B 109.5 . .
H33A C33 H33B 109.5 . .
C32 C33 H33C 109.5 . .
H33A C33 H33C 109.5 . .
H33B C33 H33C 109.5 . .
C35 C34 C39 120.4(4) . .
C35 C34 C5 120.1(4) . .
C39 C34 C5 119.5(4) . .
C34 C35 C36 119.0(4) . .
C34 C35 C40 120.3(4) . .
C36 C35 C40 120.4(4) . .
C37 C36 C35 120.7(4) . .
C37 C36 C12 118.8(4) . .
C35 C36 C12 120.4(4) . .
C36 C37 C38 119.9(4) . .
C36 C37 C42 120.7(4) . .
C38 C37 C42 119.5(4) . .
C39 C38 C37 119.9(4) . .
C39 C38 C19 119.9(4) . .
C37 C38 C19 120.2(4) . .
C38 C39 C34 119.8(4) . .
C38 C39 C44 119.9(4) . .
C34 C39 C44 119.9(4) . .
C35 C40 C41 110.1(4) . .
C35 C40 H40A 109.6 . .
C41 C40 H40A 109.6 . .
C35 C40 H40B 109.6 . .
C41 C40 H40B 109.6 . .
H40A C40 H40B 108.1 . .
C40 C41 H41A 109.5 . .
C40 C41 H41B 109.5 . .
H41A C41 H41B 109.5 . .
C40 C41 H41C 109.5 . .
H41A C41 H41C 109.5 . .
H41B C41 H41C 109.5 . .
C37 C42 C43 112.8(3) . .
C37 C42 H42A 109.0 . .
C43 C42 H42A 109.0 . .
C37 C42 H42B 109.0 . .
C43 C42 H42B 109.0 . .
H42A C42 H42B 107.8 . .
C42 C43 H43A 109.5 . .
C42 C43 H43B 109.5 . .
H43A C43 H43B 109.5 . .
C42 C43 H43C 109.5 . .
H43A C43 H43C 109.5 . .
H43B C43 H43C 109.5 . .
C39 C44 C45 110.0(4) . .
C39 C44 H44A 109.7 . .
C45 C44 H44A 109.7 . .
C39 C44 H44B 109.7 . .
C45 C44 H44B 109.7 . .
H44A C44 H44B 108.2 . .
C44 C45 H45A 109.5 . .
C44 C45 H45B 109.5 . .
H45A C45 H45B 109.5 . .
C44 C45 H45C 109.5 . .
H45A C45 H45C 109.5 . .
H45B C45 H45C 109.5 . .
C51 C46 C47 119.4(5) . .
C51 C46 H46A 120.3 . .
C47 C46 H46A 120.3 . .
C46 C47 C48 120.3(5) . .
C46 C47 H47A 119.9 . .
C48 C47 H47A 119.9 . .
C47 C48 C49 119.9(5) . .
C47 C48 H48A 120.1 . .
C49 C48 H48A 120.1 . .
C50 C49 C48 119.8(5) . .
C50 C49 H49A 120.1 . .
C48 C49 H49A 120.1 . .
C49 C50 C51 119.8(5) . .
C49 C50 H50A 120.1 . .
C51 C50 H50A 120.1 . .
C46 C51 C50 120.8(5) . .
C46 C51 H51B 119.6 . .
C50 C51 H51B 119.6 . .
C53 C52 C54 120.8(7) . 2_756
C53 C52 H52A 119.6 . .
C54 C52 H52A 119.6 2_756 .
C52 C53 C54 118.6(7) . .
C52 C53 H53A 120.7 . .
C54 C53 H53A 120.7 . .
C52 C54 C53 120.6(7) 2_756 .
C52 C54 H54A 119.7 2_756 .
C53 C54 H54A 119.7 . .
C56 C55 C57 120.3(5) . 2_676
C56 C55 H55A 119.9 . .
C57 C55 H55A 119.9 2_676 .
C55 C56 C57 119.6(4) . .
C55 C56 H56A 120.2 . .
C57 C56 H56A 120.2 . .
C56 C57 C55 120.1(5) . 2_676
C56 C57 H57A 120.0 . .
C55 C57 H57A 120.0 2_676 .

loop_
_geom_bond_atom_site_label_1
_geom_bond_atom_site_label_2
_geom_bond_distance
_geom_bond_site_symmetry_2
Br1 Fe2 2.4939(13) .
Br1 Fe1 2.722(4) .
Fe1 N2 2.005(4) .
Fe1 N1 2.018(5) .
Fe1 N16 2.166(4) .
Fe1 Br2 2.785(4) .
Fe2 N4 2.001(4) .
Fe2 N3 2.035(3) .
Fe2 N16 2.149(3) .
Fe3 N6 2.006(4) .
Fe3 N5 2.014(4) .
Fe3 N16 2.022(3) .
Fe3 Br2 2.6072(18) .
Fe1' N10 1.82(4) .
Fe1' N1 1.98(3) .
Fe1' N2 2.00(3) .
Fe1' N7 2.01(4) .
Fe1' N11 2.43(4) .
Fe2' N3 1.831(13) .
Fe2' N10 1.94(2) .
Fe2' N13 1.94(2) .
Fe2' N4 1.970(14) .
Fe2' N11 2.338(18) .
Fe3' N7 1.82(2) .
Fe3' N5 1.943(11) .
Fe3' N6 1.980(13) .
Fe3' N8 2.24(4) .
N7 N8 1.155(8) .
N8 N9 1.155(8) .
N10 N11 1.155(8) .
N11 N12 1.155(8) .
N13 N14 1.154(8) .
N14 N15 1.154(8) .
N1 C2 1.318(5) .
N1 C1 1.485(5) .
N2 C4 1.335(5) .
N2 C5 1.483(5) .
N3 C9 1.326(5) .
N3 C8 1.478(5) .
N4 C11 1.339(5) .
N4 C12 1.485(5) .
N5 C16 1.320(6) .
N5 C15 1.475(6) .
N6 C18 1.331(5) .
N6 C19 1.484(5) .
C1 C22 1.523(6) .
C1 H1A 0.9900 .
C1 H1B 0.9900 .
C2 C3 1.410(5) .
C2 C6 1.514(6) .
C3 C4 1.405(6) .
C3 H3A 0.9500 .
C4 C7 1.515(5) .
C5 C34 1.513(6) .
C5 H5A 0.9900 .
C5 H5B 0.9900 .
C6 H6A 0.9800 .
C6 H6B 0.9800 .
C6 H6C 0.9800 .
C7 H7A 0.9800 .
C7 H7B 0.9800 .
C7 H7C 0.9800 .
C8 C24 1.526(6) .
C8 H8A 0.9900 .
C8 H8B 0.9900 .
C9 C10 1.413(6) .
C9 C13 1.503(6) .
C10 C11 1.401(6) .
C10 H10A 0.9500 .
C11 C14 1.510(6) .
C12 C36 1.528(6) .
C12 H12A 0.9900 .
C12 H12B 0.9900 .
C13 H13A 0.9800 .
C13 H13B 0.9800 .
C13 H13C 0.9800 .
C14 H14A 0.9800 .
C14 H14B 0.9800 .
C14 H14C 0.9800 .
C15 C26 1.527(6) .
C15 H15A 0.9900 .
C15 H15B 0.9900 .
C16 C17 1.406(7) .
C16 C20 1.525(6) .
C17 C18 1.404(6) .
C17 H17A 0.9500 .
C18 C21 1.509(7) .
C19 C38 1.515(6) .
C19 H19A 0.9900 .
C19 H19B 0.9900 .
C20 H20A 0.9800 .
C20 H20B 0.9800 .
C20 H20C 0.9800 .
C21 H21A 0.9800 .
C21 H21B 0.9800 .
C21 H21C 0.9800 .
C22 C23 1.403(6) .
C22 C27 1.406(7) .
C23 C24 1.393(6) .
C23 C28 1.526(6) .
C24 C25 1.409(6) .
C25 C26 1.415(6) .
C25 C30' 1.42(3) .
C25 C30 1.562(8) .
C26 C27 1.396(7) .
C27 C32 1.526(6) .
C28 C29 1.540(6) .
C28 H28A 0.9900 .
C28 H28B 0.9900 .
C29 H29A 0.9800 .
C29 H29B 0.9800 .
C29 H29C 0.9800 .
C30 C31 1.519(9) .
C30 H30C 0.9900 .
C30 H30D 0.9900 .
C31 H31D 0.9800 .
C31 H31E 0.9800 .
C31 H31F 0.9800 .
C30' C31' 1.49(4) .
C30' H30A 0.9900 .
C30' H30B 0.9900 .
C31' H31A 0.9800 .
C31' H31B 0.9800 .
C31' H31C 0.9800 .
C32 C33 1.559(8) .
C32 H32A 0.9900 .
C32 H32B 0.9900 .
C33 H33A 0.9800 .
C33 H33B 0.9800 .
C33 H33C 0.9800 .
C34 C35 1.401(6) .
C34 C39 1.411(6) .
C35 C36 1.417(6) .
C35 C40 1.516(6) .
C36 C37 1.395(6) .
C37 C38 1.409(6) .
C37 C42 1.503(6) .
C38 C39 1.406(6) .
C39 C44 1.520(6) .
C40 C41 1.533(6) .
C40 H40A 0.9900 .
C40 H40B 0.9900 .
C41 H41A 0.9800 .
C41 H41B 0.9800 .
C41 H41C 0.9800 .
C42 C43 1.532(6) .
C42 H42A 0.9900 .
C42 H42B 0.9900 .
C43 H43A 0.9800 .
C43 H43B 0.9800 .
C43 H43C 0.9800 .
C44 C45 1.527(7) .
C44 H44A 0.9900 .
C44 H44B 0.9900 .
C45 H45A 0.9800 .
C45 H45B 0.9800 .
C45 H45C 0.9800 .
C46 C51 1.375(7) .
C46 C47 1.378(7) .
C46 H46A 0.9500 .
C47 C48 1.384(7) .
C47 H47A 0.9500 .
C48 C49 1.387(7) .
C48 H48A 0.9500 .
C49 C50 1.374(7) .
C49 H49A 0.9500 .
C50 C51 1.383(7) .
C50 H50A 0.9500 .
C51 H51B 0.9500 .
C52 C53 1.344(10) .
C52 C54 1.373(10) 2_756
C52 H52A 0.9500 .
C53 C54 1.387(10) .
C53 H53A 0.9500 .
C54 C52 1.373(10) 2_756
C54 H54A 0.9500 .
C55 C56 1.373(7) .
C55 C57 1.380(7) 2_676
C55 H55A 0.9500 .
C56 C57 1.376(7) .
C56 H56A 0.9500 .
C57 C55 1.380(7) 2_676
C57 H57A 0.9500 .
